data_7226103
loop_
_publ_author_name
'Shchepochkin, Alexandr'
'Chupakhin, Oleg N.'
'Charushin, Valery'
'Steglenko, Dmitry'
'Minkin, Vladimir I.'
'Rusinov, Gennady'
'Matern, Anatoly'

_publ_section_title
;
 C-H Functionalization of azines. Anodic dehydroaromatization of
 9-(hetero)aryl-9,10-dihydroacridines
;
_journal_name_full 'RSC Adv.'
_journal_paper_doi 10.1039/C6RA17783B
_journal_year 2016
_chemical_formula_moiety 'C18 H14 B F4 N O'
_chemical_formula_sum 'C18 H14 B F4 N O'
_chemical_formula_weight 347.11
_chemical_name_systematic '9-(Furan-2-yl)-10-methyl-acridinium tetrafluoroborate'
_space_group_IT_number 14
_symmetry_cell_setting monoclinic
_symmetry_space_group_name_Hall '-P 2yn'
_symmetry_space_group_name_H-M 'P 1 21/n 1'
_atom_sites_solution_hydrogens geom
_atom_sites_solution_primary direct
_atom_sites_solution_secondary difmap
_audit_creation_method SHELXL-97
_audit_update_record
;
2016-05-12 deposited with the CCDC.
2016-08-02 downloaded from the CCDC.
;
_cell_angle_alpha 90.00
_cell_angle_beta 99.78(4)
_cell_angle_gamma 90.00
_cell_formula_units_Z 4
_cell_length_a 10.467(5)
_cell_length_b 10.928(8)
_cell_length_c 13.713(7)
_cell_measurement_reflns_used 931
_cell_measurement_temperature 295(2)
_cell_measurement_theta_max 26.39
_cell_measurement_theta_min 2.72
_cell_volume 1545.7(16)
_computing_cell_refinement
;
CrysAlis RED, Oxford Diffraction Ltd.,
Version 1.171.29.9 (release 23-03-2006 CrysAlis171 .NET)
(compiled Mar 23 2006,23:39:28)
;
_computing_data_collection
;
CrysAlis CCD, Oxford Diffraction Ltd.,
Version 1.171.29.9 (release 23-03-2006 CrysAlis171 .NET)
(compiled Mar 23 2006,23:39:28)
;
_computing_data_reduction
;
CrysAlis RED, Oxford Diffraction Ltd.,
Version 1.171.29.9 (release 23-03-2006 CrysAlis171 .NET)
(compiled Mar 23 2006,23:39:28)
;
_computing_structure_refinement 'SHELXL-97 (Sheldrick, 1997)'
_computing_structure_solution 'SHELXS-97 (Sheldrick, 1990)'
_diffrn_ambient_temperature 295(2)
_diffrn_measured_fraction_theta_full 0.998
_diffrn_measured_fraction_theta_max 0.998
_diffrn_measurement_device_type 'Xcalibur 3 CCD'
_diffrn_measurement_method 'omega scans'
_diffrn_radiation_monochromator graphite
_diffrn_radiation_source 'fine-focus sealed tube'
_diffrn_radiation_type MoK\a
_diffrn_radiation_wavelength 0.71073
_diffrn_reflns_av_R_equivalents 0.0667
_diffrn_reflns_av_sigmaI/netI 0.1735
_diffrn_reflns_limit_h_max 12
_diffrn_reflns_limit_h_min -13
_diffrn_reflns_limit_k_max 13
_diffrn_reflns_limit_k_min -13
_diffrn_reflns_limit_l_max 17
_diffrn_reflns_limit_l_min -17
_diffrn_reflns_number 12228
_diffrn_reflns_theta_full 26.39
_diffrn_reflns_theta_max 26.39
_diffrn_reflns_theta_min 2.72
_diffrn_standards_decay_% 0
_diffrn_standards_interval_count 0
_diffrn_standards_interval_time 0
_diffrn_standards_number 0
_exptl_absorpt_coefficient_mu 0.124
_exptl_absorpt_correction_T_max 1.51831
_exptl_absorpt_correction_T_min -0.11980
_exptl_absorpt_correction_type multi-scan
_exptl_absorpt_process_details
;
CrysAlis RED, Oxford Diffraction Ltd.,
Version 1.171.29.9 (release 23-03-2006 CrysAlis171 .NET)
(compiled Mar 23 2006,23:39:28)
Empirical absorption correction using spherical harmonics,
 implemented in SCALE3 ABSPACK scaling algorithm.
;
_exptl_crystal_colour orange
_exptl_crystal_density_diffrn 1.492
_exptl_crystal_density_method 'not measured'
_exptl_crystal_description prismatic
_exptl_crystal_F_000 712
_exptl_crystal_recrystallization_method 'Re-crystallisation from solvent'
_exptl_crystal_size_max 0.35
_exptl_crystal_size_mid 0.25
_exptl_crystal_size_min 0.20
_refine_diff_density_max 0.198
_refine_diff_density_min -0.147
_refine_diff_density_rms 0.033
_refine_ls_extinction_method none
_refine_ls_goodness_of_fit_ref 0.966
_refine_ls_hydrogen_treatment mixed
_refine_ls_matrix_type full
_refine_ls_number_parameters 263
_refine_ls_number_reflns 3151
_refine_ls_number_restraints 20
_refine_ls_restrained_S_all 0.987
_refine_ls_R_factor_all 0.1589
_refine_ls_R_factor_gt 0.0449
_refine_ls_shift/su_max 0.001
_refine_ls_shift/su_mean 0.000
_refine_ls_structure_factor_coef Fsqd
_refine_ls_weighting_details 'calc w=1/[\s^2^(Fo^2^)+(0.0010P)^2^+0.0000P] where P=(Fo^2^+2Fc^2^)/3'
_refine_ls_weighting_scheme calc
_refine_ls_wR_factor_gt 0.0393
_refine_ls_wR_factor_ref 0.0417
_reflns_number_gt 931
_reflns_number_total 3151
_reflns_threshold_expression >2sigma(I)
_cod_data_source_file c6ra17783b2.cif
_cod_data_source_block dc
_cod_depositor_comments
;
The following automatic conversions were performed:

'_symmetry_cell_setting' value 'Monoclinic' changed to 'monoclinic'
according to
/usr/data/users/saulius/crontab/automatic-downloads/rss-feeds/RSC/lib/dictionaries/cif_core.dic
dictionary named 'cif_core.dic' version 2.4.2 from 2011-04-26.

Automatic conversion script
Id: cif_fix_values 4268 2015-11-12 08:31:59Z antanas 
;
_cod_original_cell_volume 1545.7(15)
_cod_original_sg_symbol_H-M P2(1)/n
_cod_database_code 7226103
_solvent_exptl_crystal_recrystallization_method water

loop_
_symmetry_equiv_pos_as_xyz
'x, y, z'
'-x+1/2, y+1/2, -z+1/2'
'-x, -y, -z'
'x-1/2, -y-1/2, z-1/2'

loop_
_atom_site_label
_atom_site_type_symbol
_atom_site_fract_x
_atom_site_fract_y
_atom_site_fract_z
_atom_site_U_iso_or_equiv
_atom_site_adp_type
_atom_site_occupancy
_atom_site_symmetry_multiplicity
_atom_site_calc_flag
_atom_site_refinement_flags
_atom_site_disorder_assembly
_atom_site_disorder_group
N1 N 0.1973(2) 0.02473(19) 0.41269(17) 0.0536(6) Uani 1 1 d . A 1
C8 C 0.1143(3) 0.1254(3) 0.5453(2) 0.0484(7) Uani 1 1 d . A 1
C6 C 0.0378(3) 0.1844(3) 0.37485(19) 0.0467(7) Uani 1 1 d . A 1
C2 C 0.1142(2) 0.0716(2) 0.2417(2) 0.0629(8) Uani 1 1 d . A 1
H2A H 0.1640 0.0092 0.2212 0.076 Uiso 1 1 calc R A 1
C13 C 0.1983(3) 0.0395(3) 0.5121(2) 0.0513(8) Uani 1 1 d . A 1
C1 C 0.1174(3) 0.0929(3) 0.3437(2) 0.0478(8) Uani 1 1 d . A 1
C7 C 0.0376(3) 0.2003(3) 0.47625(19) 0.0484(7) Uani 1 1 d . A 1
C9 C 0.1069(2) 0.1277(2) 0.6479(2) 0.0604(8) Uani 1 1 d . A 1
H9A H 0.0486 0.1802 0.6707 0.073 Uiso 1 1 calc R A 1
F4 F -0.55741(15) 0.18249(15) 0.46221(11) 0.1101(6) Uani 1 1 d . B 1
C14 C -0.0431(3) 0.2951(3) 0.5088(2) 0.0522(8) Uani 1 1 d D A 1
C4 C -0.0360(3) 0.2358(2) 0.2025(2) 0.0666(9) Uani 1 1 d . A 1
H4A H -0.0860 0.2846 0.1551 0.080 Uiso 1 1 calc R A 1
C10 C 0.1836(3) 0.0546(3) 0.71263(19) 0.0707(10) Uani 1 1 d . A 1
H10A H 0.1779 0.0572 0.7795 0.085 Uiso 1 1 calc R A 1
C3 C 0.0388(3) 0.1419(3) 0.17379(19) 0.0695(9) Uani 1 1 d . A 1
H3A H 0.0370 0.1270 0.1068 0.083 Uiso 1 1 calc R A 1
C5 C -0.0358(2) 0.2562(2) 0.3005(2) 0.0614(9) Uani 1 1 d . A 1
H5A H -0.0860 0.3197 0.3189 0.074 Uiso 1 1 calc R A 1
C12 C 0.2799(2) -0.0316(2) 0.5825(2) 0.0648(9) Uani 1 1 d . A 1
H12A H 0.3403 -0.0839 0.5619 0.078 Uiso 1 1 calc R A 1
C18 C 0.2860(2) -0.0652(2) 0.37787(16) 0.0819(9) Uani 1 1 d . A 1
H18A H 0.3441 -0.0976 0.4336 0.123 Uiso 1 1 calc R A 1
H18B H 0.3350 -0.0256 0.3338 0.123 Uiso 1 1 calc R A 1
H18C H 0.2361 -0.1307 0.3437 0.123 Uiso 1 1 calc R A 1
C11 C 0.2712(3) -0.0247(3) 0.6792(2) 0.0748(9) Uani 1 1 d . A 1
H11A H 0.3245 -0.0736 0.7244 0.090 Uiso 1 1 calc R A 1
F3 F -0.4688(5) 0.3400(6) 0.4010(5) 0.129(2) Uani 0.70 1 d P B 1
F2 F -0.6858(7) 0.3216(6) 0.3906(5) 0.157(3) Uani 0.70 1 d P B 1
B1 B -0.5728(6) 0.2676(4) 0.3891(3) 0.0633(12) Uani 1 1 d . B 1
C16 C -0.1995(3) 0.4236(3) 0.5292(3) 0.0853(11) Uani 1 1 d . A 1
H16A H -0.2779 0.4639 0.5286 0.102 Uiso 1 1 calc R A 1
C17 C -0.0954(4) 0.4481(3) 0.5948(2) 0.0920(12) Uani 1 1 d D A 1
H17A H -0.0917 0.5093 0.6424 0.110 Uiso 1 1 calc R A 1
F1 F -0.5773(6) 0.2036(4) 0.3031(3) 0.151(2) Uani 0.70 1 d P B 1
C15 C -0.183(3) 0.329(3) 0.4573(18) 0.067(3) Uani 0.50 1 d P A 1
H15A H -0.2369 0.2992 0.4012 0.081 Uiso 0.50 1 calc PR A 1
O1 O 0.008(3) 0.372(3) 0.585(2) 0.062(3) Uani 0.50 1 d P A 1
H15B H 0.063(4) 0.357(4) 0.635(3) 0.075 Uiso 0.50 1 d P C 2
F3A F -0.4919(11) 0.2430(11) 0.3235(8) 0.117(4) Uani 0.30 1 d PU D 2
F2A F -0.5284(13) 0.3778(12) 0.4282(8) 0.104(4) Uani 0.30 1 d PU E 2
F1A F -0.6810(13) 0.2903(12) 0.3385(8) 0.096(4) Uani 0.30 1 d PU F 2
O1A O -0.1586(16) 0.3200(16) 0.4795(10) 0.067(3) Uani 0.50 1 d P G 2
C15A C -0.007(4) 0.366(5) 0.586(4) 0.062(3) Uani 0.50 1 d PD H 2

loop_
_atom_site_aniso_label
_atom_site_aniso_U_11
_atom_site_aniso_U_22
_atom_site_aniso_U_33
_atom_site_aniso_U_23
_atom_site_aniso_U_13
_atom_site_aniso_U_12
N1 0.0542(18) 0.0505(17) 0.0583(17) -0.0052(14) 0.0155(14) 0.0053(13)
C8 0.046(2) 0.053(2) 0.046(2) -0.0019(17) 0.0058(17) -0.0055(17)
C6 0.048(2) 0.047(2) 0.045(2) -0.0009(16) 0.0077(17) 0.0019(16)
C2 0.060(2) 0.069(2) 0.061(2) -0.0055(18) 0.0146(17) 0.0062(17)
C13 0.047(2) 0.054(2) 0.050(2) -0.0026(19) 0.0024(18) -0.0155(17)
C1 0.047(2) 0.050(2) 0.045(2) -0.0020(16) 0.0067(16) -0.0061(17)
C7 0.050(2) 0.050(2) 0.047(2) -0.0080(17) 0.0149(17) -0.0039(17)
C9 0.059(2) 0.071(2) 0.050(2) -0.0009(17) 0.0057(17) -0.0157(19)
F4 0.1289(16) 0.1037(15) 0.0937(12) 0.0334(11) 0.0076(11) -0.0061(12)
C14 0.056(2) 0.057(2) 0.043(2) -0.0004(18) 0.0056(19) -0.003(2)
C4 0.084(3) 0.068(2) 0.049(2) 0.0070(15) 0.0121(17) 0.0141(19)
C10 0.078(3) 0.082(3) 0.050(2) 0.0009(19) 0.0032(19) -0.017(2)
C3 0.077(2) 0.082(3) 0.050(2) -0.0118(18) 0.0110(18) 0.010(2)
C5 0.065(2) 0.067(2) 0.0518(19) -0.0033(17) 0.0100(17) 0.0045(17)
C12 0.064(2) 0.062(2) 0.061(2) -0.0027(18) -0.0094(19) 0.0023(18)
C18 0.083(2) 0.089(3) 0.0717(19) -0.0065(17) 0.0084(16) 0.028(2)
C11 0.077(3) 0.076(3) 0.064(2) 0.009(2) -0.0122(19) -0.007(2)
F3 0.073(3) 0.146(6) 0.159(5) 0.039(4) -0.009(3) -0.050(3)
F2 0.098(4) 0.114(4) 0.276(7) 0.007(4) 0.080(5) 0.029(3)
B1 0.073(4) 0.072(4) 0.045(3) 0.013(3) 0.007(3) -0.011(3)
C16 0.100(3) 0.064(3) 0.108(3) 0.005(2) 0.063(3) 0.021(2)
C17 0.134(4) 0.071(3) 0.082(3) -0.036(2) 0.049(2) -0.026(3)
F1 0.178(5) 0.185(4) 0.093(3) -0.059(2) 0.031(3) -0.048(4)
C15 0.065(7) 0.086(3) 0.046(7) 0.007(4) -0.007(5) 0.011(4)
O1 0.074(6) 0.061(4) 0.0546(19) -0.019(2) 0.019(4) 0.000(5)
F3A 0.139(8) 0.139(8) 0.079(6) 0.010(5) 0.036(6) 0.009(6)
F2A 0.136(10) 0.068(6) 0.092(5) 0.013(4) -0.027(6) -0.017(6)
F1A 0.055(7) 0.090(7) 0.122(6) 0.051(6) -0.042(6) -0.006(5)
O1A 0.065(7) 0.086(3) 0.046(7) 0.007(4) -0.007(5) 0.011(4)
C15A 0.074(6) 0.061(4) 0.0546(19) -0.019(2) 0.019(4) 0.000(5)

loop_
_atom_type_symbol
_atom_type_description
_atom_type_scat_dispersion_real
_atom_type_scat_dispersion_imag
_atom_type_scat_source
C C 0.0033 0.0016 'International Tables Vol C Tables 4.2.6.8 and 6.1.1.4'
H H 0.0000 0.0000 'International Tables Vol C Tables 4.2.6.8 and 6.1.1.4'
B B 0.0013 0.0007 'International Tables Vol C Tables 4.2.6.8 and 6.1.1.4'
N N 0.0061 0.0033 'International Tables Vol C Tables 4.2.6.8 and 6.1.1.4'
O O 0.0106 0.0060 'International Tables Vol C Tables 4.2.6.8 and 6.1.1.4'
F F 0.0171 0.0103 'International Tables Vol C Tables 4.2.6.8 and 6.1.1.4'

loop_
_geom_angle_atom_site_label_1
_geom_angle_atom_site_label_2
_geom_angle_atom_site_label_3
_geom_angle
C1 N1 C13 121.5(2)
C1 N1 C18 118.6(2)
C13 N1 C18 119.9(3)
C7 C8 C13 119.2(3)
C7 C8 C9 122.6(3)
C13 C8 C9 118.2(3)
C7 C6 C1 119.2(3)
C7 C6 C5 123.8(3)
C1 C6 C5 116.9(2)
C3 C2 C1 120.1(3)
C3 C2 H2A 120.0
C1 C2 H2A 120.0
N1 C13 C12 121.1(3)
N1 C13 C8 119.9(3)
C12 C13 C8 118.9(3)
N1 C1 C2 120.2(3)
N1 C1 C6 119.8(3)
C2 C1 C6 120.0(3)
C8 C7 C6 120.2(3)
C8 C7 C14 120.4(3)
C6 C7 C14 119.4(3)
C10 C9 C8 120.9(3)
C10 C9 H9A 119.6
C8 C9 H9A 119.6
C15 C14 O1 114.3(13)
C15 C14 C7 125.4(11)
O1 C14 C7 119.9(7)
C5 C4 C3 119.7(3)
C5 C4 H4A 120.2
C3 C4 H4A 120.2
C9 C10 C11 120.1(3)
C9 C10 H10A 120.0
C11 C10 H10A 120.0
C2 C3 C4 121.0(3)
C2 C3 H3A 119.5
C4 C3 H3A 119.5
C4 C5 C6 122.2(3)
C4 C5 H5A 118.9
C6 C5 H5A 118.9
C11 C12 C13 120.5(3)
C11 C12 H12A 119.7
C13 C12 H12A 119.7
C12 C11 C10 121.2(3)
C12 C11 H11A 119.4
C10 C11 H11A 119.4
F3 B1 F2 116.5(6)
F3 B1 F1 108.5(5)
F2 B1 F1 110.0(5)
F3 B1 F4 108.9(4)
F2 B1 F4 106.7(5)
F1 B1 F4 105.6(4)
C17 C16 C15 115.3(11)
C17 C16 H16A 122.3
C15 C16 H16A 122.3
C16 C17 O1 112.3(7)
C16 C17 C15 34.2(7)
O1 C17 C15 78.1(9)
C16 C17 H17A 123.9
O1 C17 H17A 123.9
C15 C17 H17A 157.9
C14 C15 C16 94.0(16)
C14 C15 C17 63.8(10)
C16 C15 C17 30.5(6)
C14 C15 H15A 133.0
C16 C15 H15A 133.0
C17 C15 H15A 163.0
C14 O1 C17 103.5(12)
C14 O1 H15B 129(4)
C17 O1 H15B 118(4)

loop_
_geom_bond_atom_site_label_1
_geom_bond_atom_site_label_2
_geom_bond_distance
N1 C1 1.372(2)
N1 C13 1.371(2)
N1 C18 1.485(2)
C8 C7 1.398(3)
C8 C13 1.413(3)
C8 C9 1.421(3)
C6 C7 1.402(3)
C6 C1 1.413(3)
C6 C5 1.408(3)
C2 C3 1.353(3)
C2 C1 1.412(3)
C2 H2A 0.9300
C13 C12 1.409(3)
C7 C14 1.453(3)
C9 C10 1.352(3)
C9 H9A 0.9300
F4 B1 1.357(4)
C14 C15 1.56(3)
C14 O1 1.377(15)
C4 C5 1.361(3)
C4 C3 1.388(3)
C4 H4A 0.9300
C10 C11 1.394(3)
C10 H10A 0.9300
C3 H3A 0.9300
C5 H5A 0.9300
C12 C11 1.347(3)
C12 H12A 0.9300
C18 H18A 0.9600
C18 H18B 0.9600
C18 H18C 0.9600
C11 H11A 0.9300
F3 B1 1.334(7)
F2 B1 1.325(7)
B1 F1 1.365(6)
C16 C17 1.317(3)
C16 C15 1.46(3)
C16 H16A 0.9300
C17 O1 1.387(15)
C17 C15 2.35(3)
C17 H17A 0.9300
C15 H15A 0.9300
O1 H15B 0.83(4)
C15A H15B 0.90(5)
